data_7048429
loop_
_publ_author_name
'Rajput, Amit'
'Saha, Anannya'
'Barman, Suman K.'
'Lloret, Francesc'
'Mukherjee, Rabindranath'

_publ_section_title
;
 [Cu<sup>II</sup>{(L<sup>ISQ</sup>)&#x02D9;<sup>-</sup>}<sub>2</sub>]
 (H<sub>2</sub>L: thioether-appended o-aminophenol ligand) monocation
 triggers change in donor site from N<sub>2</sub>O<sub>2</sub> to
 N<sub>2</sub>O<sub>(2)</sub>S and valence-tautomerism.
;
_journal_issue 5
_journal_name_full 'Dalton transactions (Cambridge, England : 2003)'
_journal_page_first 1795
_journal_page_last 1813
_journal_paper_doi 10.1039/c8dt03778g
_journal_volume 48
_journal_year 2019
_chemical_formula_moiety 'C54 H62 Cu N2 O2 S2, C H2 Cl2'
_chemical_formula_sum 'C55 H64 Cl2 Cu N2 O2 S2'
_chemical_formula_weight 983.64
_space_group_crystal_system triclinic
_space_group_IT_number 2
_space_group_name_Hall '-P 1'
_space_group_name_H-M_alt 'P -1'
_symmetry_space_group_name_Hall '-P 1'
_symmetry_space_group_name_H-M 'P -1'
_atom_sites_solution_hydrogens geom
_audit_creation_date 2018-10-21
_audit_creation_method
;
Olex2 1.2
(compiled 2017.08.10 svn.r3458 for OlexSys, GUI svn.r5381)
;
_audit_update_record
;
2018-11-12 deposited with the CCDC.
2018-12-21 downloaded from the CCDC.
;
_cell_angle_alpha 116.581(5)
_cell_angle_beta 99.606(5)
_cell_angle_gamma 95.290(5)
_cell_formula_units_Z 2
_cell_length_a 13.989(5)
_cell_length_b 14.305(5)
_cell_length_c 14.578(5)
_cell_measurement_reflns_used 8767
_cell_measurement_temperature 100(2)
_cell_measurement_theta_max 25.024
_cell_measurement_theta_min 1.992
_cell_volume 2525.8(15)
_computing_molecular_graphics 'Olex2 (Dolomanov et al., 2009)'
_computing_publication_material 'Olex2 (Dolomanov et al., 2009)'
_computing_structure_refinement 'ShelXL (Sheldrick, 2015)'
_diffrn_ambient_temperature 100
_diffrn_measured_fraction_theta_full 0.983
_diffrn_measured_fraction_theta_max 0.983
_diffrn_measurement_device_type 'CCD area detector'
_diffrn_measurement_method 'phi and omega scans'
_diffrn_radiation_type MoK\a
_diffrn_radiation_wavelength 0.71069
_diffrn_reflns_av_R_equivalents 0.0418
_diffrn_reflns_av_unetI/netI 0.0972
_diffrn_reflns_Laue_measured_fraction_full 0.983
_diffrn_reflns_Laue_measured_fraction_max 0.983
_diffrn_reflns_limit_h_max 16
_diffrn_reflns_limit_h_min -16
_diffrn_reflns_limit_k_max 16
_diffrn_reflns_limit_k_min -17
_diffrn_reflns_limit_l_max 12
_diffrn_reflns_limit_l_min -17
_diffrn_reflns_number 13199
_diffrn_reflns_point_group_measured_fraction_full 0.983
_diffrn_reflns_point_group_measured_fraction_max 0.983
_diffrn_reflns_theta_full 25.024
_diffrn_reflns_theta_max 25.024
_diffrn_reflns_theta_min 1.992
_exptl_absorpt_coefficient_mu 0.663
_exptl_absorpt_correction_T_max 0.718
_exptl_absorpt_correction_T_min 0.510
_exptl_absorpt_correction_type empirical
_exptl_absorpt_process_details SADABS
_exptl_crystal_colour black
_exptl_crystal_density_diffrn 1.293
_exptl_crystal_density_method 'not measured'
_exptl_crystal_description block
_exptl_crystal_F_000 1038
_exptl_crystal_size_max 1.0
_exptl_crystal_size_mid 0.8
_exptl_crystal_size_min 0.5
_refine_diff_density_max 0.666
_refine_diff_density_min -0.755
_refine_diff_density_rms 0.092
_refine_ls_extinction_method none
_refine_ls_goodness_of_fit_ref 1.008
_refine_ls_hydrogen_treatment constr
_refine_ls_matrix_type full
_refine_ls_number_parameters 599
_refine_ls_number_reflns 8767
_refine_ls_number_restraints 6
_refine_ls_restrained_S_all 1.008
_refine_ls_R_factor_all 0.1061
_refine_ls_R_factor_gt 0.0656
_refine_ls_shift/su_max 0.001
_refine_ls_shift/su_mean 0.000
_refine_ls_structure_factor_coef Fsqd
_refine_ls_weighting_details 'w=1/[\s^2^(Fo^2^)+(0.0887P)^2^] where P=(Fo^2^+2Fc^2^)/3'
_refine_ls_weighting_scheme calc
_refine_ls_wR_factor_gt 0.1537
_refine_ls_wR_factor_ref 0.1798
_reflns_Friedel_coverage 0.000
_reflns_number_gt 5653
_reflns_number_total 8767
_reflns_threshold_expression 'I > 2\s(I)'
_cod_data_source_file c8dt03778g2.cif
_cod_data_source_block 1CH2Cl2
_cod_depositor_comments 'Adding full bibliography for 7048429--7048431.cif.'
_cod_database_code 7048429
_shelx_shelxl_version_number 2017/1
_shelx_space_group_comment
;
The symmetry employed for this shelxl refinement is uniquely defined
by the following loop, which should always be used as a source of
symmetry information in preference to the above space-group names.
They are only intended as comments.
;
_olex2_refinement_description
;
1. Fixed Uiso
 At 1.2 times of:
  All C(H) groups, All C(H,H) groups
 At 1.5 times of:
  All C(H,H,H) groups
2. Uiso/Uaniso restraints and constraints
Uanis(C39) \\sim Ueq: with sigma of 0.01 and sigma for terminal atoms of 0.02
Uanis(C2AA) = Uanis(C39)
Uanis(C38) = Uanis(C0AA)
Uanis(C1AA) = Uanis(C37)
3. Others
 Sof(C2AA)=Sof(H2AA)=Sof(H2AB)=Sof(H2AC)=Sof(C0AA)=Sof(H0AA)=Sof(H0AB)=
 Sof(H0AC)=Sof(C1AA)=Sof(H1AA)=Sof(H1AB)=Sof(H1AC)=1-FVAR(1)
 Sof(C39)=Sof(H39A)=Sof(H39B)=Sof(H39C)=Sof(C37)=Sof(H37A)=Sof(H37B)=Sof(H37C)=
 Sof(C38)=Sof(H38A)=Sof(H38B)=Sof(H38C)=FVAR(1)
4.a Secondary CH2 refined with riding coordinates:
 C48(H48A,H48B), C21(H21A,H21B), C55(H55A,H55B)
4.b Me refined with riding coordinates:
 C2AA(H2AA,H2AB,H2AC), C0AA(H0AA,H0AB,H0AC), C1AA(H1AA,H1AB,H1AC)
4.c Aromatic/amide H refined with riding coordinates:
 C13(H13), C40(H40), C17(H17), C7(H7), C19(H19), C34(H34), C46(H46), C23(H23),
 C43(H43), C44(H44), C16(H16), C18(H18), C27(H27), C45(H45), C24(H24), C54(H54),
  C26(H26), C53(H53), C51(H51), C25(H25), C50(H50), C52(H52)
4.d Idealised Me refined as rotating group:
 C5(H5A,H5B,H5C), C31(H31A,H31B,H31C), C12(H12A,H12B,H12C), C32(H32A,H32B,
 H32C), C33(H33A,H33B,H33C), C10(H10A,H10B,H10C), C11(H11A,H11B,H11C), C6(H6A,
 H6B,H6C), C4(H4A,H4B,H4C), C39(H39A,H39B,H39C), C37(H37A,H37B,H37C), C38(H38A,
 H38B,H38C)
;
_olex2_submission_special_instructions 'No special instructions were received'

loop_
_space_group_symop_operation_xyz
'x, y, z'
'-x, -y, -z'

loop_
_atom_site_label
_atom_site_type_symbol
_atom_site_fract_x
_atom_site_fract_y
_atom_site_fract_z
_atom_site_U_iso_or_equiv
_atom_site_adp_type
_atom_site_occupancy
_atom_site_site_symmetry_order
_atom_site_calc_flag
_atom_site_refinement_flags_posn
_atom_site_refinement_flags_adp
_atom_site_refinement_flags_occupancy
_atom_site_disorder_assembly
_atom_site_disorder_group
Cu Cu 0.75030(4) 0.66652(4) 0.34351(4) 0.02318(18) Uani 1 1 d . . . . .
S2 S 0.87442(8) 0.51705(9) 0.41326(10) 0.0282(3) Uani 1 1 d . . . . .
S1 S 0.65377(9) 0.58522(10) 0.49075(10) 0.0298(3) Uani 1 1 d . . . . .
Cl2 Cl 0.64580(13) 0.92705(16) 0.87871(17) 0.0792(6) Uani 1 1 d . . . . .
Cl1 Cl 0.8185(2) 1.0892(2) 0.9906(2) 0.1556(14) Uani 1 1 d . . . . .
O1 O 0.7762(2) 0.5829(2) 0.2087(2) 0.0282(8) Uani 1 1 d . . . . .
O2 O 0.7190(2) 0.7991(2) 0.4335(2) 0.0249(7) Uani 1 1 d . . . . .
N2 N 0.8814(3) 0.7286(3) 0.4353(3) 0.0223(8) Uani 1 1 d . . . . .
N1 N 0.6234(2) 0.5693(3) 0.2823(3) 0.0211(8) Uani 1 1 d . . . . .
C20 C 0.5439(3) 0.6038(3) 0.4265(4) 0.0257(11) Uani 1 1 d . . . . .
C14 C 0.6149(3) 0.4956(3) 0.1805(3) 0.0203(10) Uani 1 1 d . . . . .
C28 C 0.7919(3) 0.8605(3) 0.5132(4) 0.0247(11) Uani 1 1 d . . . . .
C13 C 0.5332(3) 0.4138(3) 0.1131(4) 0.0234(10) Uani 1 1 d . . . . .
H13 H 0.473934 0.412165 0.133812 0.028 Uiso 1 1 calc R . . . .
C1 C 0.7058(3) 0.5009(3) 0.1473(3) 0.0212(10) Uani 1 1 d . . . . .
C41 C 0.8867(3) 0.8291(3) 0.5116(3) 0.0199(10) Uani 1 1 d . . . . .
C29 C 0.7822(3) 0.9577(3) 0.5985(4) 0.0244(10) Uani 1 1 d . . . . .
C2 C 0.7143(3) 0.4199(3) 0.0478(4) 0.0223(10) Uani 1 1 d . . . . .
C35 C 0.9625(3) 0.9923(4) 0.6717(4) 0.0284(11) Uani 1 1 d . . . . .
C40 C 0.9707(3) 0.8984(4) 0.5909(4) 0.0246(11) Uani 1 1 d . . . . .
H40 H 1.032396 0.879625 0.587835 0.030 Uiso 1 1 calc R . . . .
C17 C 0.3760(3) 0.6320(4) 0.3181(4) 0.0324(12) Uani 1 1 d . . . . .
H17 H 0.319981 0.642438 0.282214 0.039 Uiso 1 1 calc R . . . .
C7 C 0.6323(3) 0.3417(3) -0.0129(4) 0.0239(10) Uani 1 1 d . . . . .
H7 H 0.636638 0.288582 -0.078048 0.029 Uiso 1 1 calc R . . . .
C15 C 0.5381(3) 0.5896(3) 0.3244(4) 0.0233(10) Uani 1 1 d . . . . .
C19 C 0.4636(3) 0.6293(4) 0.4717(4) 0.0299(12) Uani 1 1 d . . . . .
H19 H 0.466116 0.636187 0.538578 0.036 Uiso 1 1 calc R . . . .
C30 C 0.6810(3) 0.9900(4) 0.5994(4) 0.0266(11) Uani 1 1 d . . . . .
C47 C 0.9723(3) 0.5843(4) 0.3906(4) 0.0260(11) Uani 1 1 d . . . . .
C3 C 0.8116(3) 0.4243(4) 0.0138(4) 0.0250(11) Uani 1 1 d . . . . .
C34 C 0.8670(3) 1.0199(4) 0.6730(4) 0.0272(11) Uani 1 1 d . . . . .
H34 H 0.861913 1.084302 0.727840 0.033 Uiso 1 1 calc R . . . .
C49 C 0.7911(3) 0.3071(4) 0.3234(4) 0.0278(11) Uani 1 1 d . . . . .
C5 C 0.8965(3) 0.4261(4) 0.0965(4) 0.0340(12) Uani 1 1 d . . . . .
H5A H 0.901815 0.487665 0.163078 0.051 Uiso 1 1 calc GR . . . .
H5B H 0.957173 0.428832 0.074473 0.051 Uiso 1 1 calc GR . . . .
H5C H 0.883583 0.362948 0.103740 0.051 Uiso 1 1 calc GR . . . .
C9 C 0.4560(3) 0.2438(4) -0.0565(4) 0.0303(12) Uani 1 1 d . . . . .
C36 C 1.0541(3) 1.0656(4) 0.7585(4) 0.0318(12) Uani 1 1 d . . . . .
C22 C 0.7445(3) 0.6756(4) 0.7004(4) 0.0288(11) Uani 1 1 d . . . . .
C8 C 0.5410(3) 0.3370(3) 0.0176(4) 0.0256(11) Uani 1 1 d . . . . .
C46 C 1.0523(3) 0.5405(4) 0.3559(4) 0.0286(11) Uani 1 1 d . . . . .
H46 H 1.057588 0.472465 0.346102 0.034 Uiso 1 1 calc R . . . .
C31 C 0.6041(3) 0.9011(4) 0.5941(4) 0.0342(12) Uani 1 1 d . . . . .
H31A H 0.594612 0.838258 0.527545 0.051 Uiso 1 1 calc GR . . . .
H31B H 0.542441 0.924919 0.601099 0.051 Uiso 1 1 calc GR . . . .
H31C H 0.627547 0.885252 0.650298 0.051 Uiso 1 1 calc GR . . . .
C23 C 0.7575(4) 0.6497(4) 0.7814(4) 0.0357(12) Uani 1 1 d . . . . .
H23 H 0.705135 0.609242 0.787193 0.043 Uiso 1 1 calc R . . . .
C43 C 1.0423(3) 0.7454(4) 0.3909(4) 0.0257(11) Uani 1 1 d . . . . .
H43 H 1.040431 0.815093 0.404192 0.031 Uiso 1 1 calc R . . . .
C44 C 1.1198(3) 0.6985(4) 0.3537(4) 0.0280(11) Uani 1 1 d . . . . .
H44 H 1.169072 0.736019 0.340748 0.034 Uiso 1 1 calc R . . . .
C16 C 0.4537(3) 0.6042(3) 0.2708(4) 0.0271(11) Uani 1 1 d . . . . .
H16 H 0.449632 0.595260 0.202948 0.032 Uiso 1 1 calc R . . . .
C18 C 0.3807(3) 0.6446(4) 0.4187(4) 0.0344(13) Uani 1 1 d . . . . .
H18 H 0.328065 0.663259 0.450265 0.041 Uiso 1 1 calc R . . . .
C27 C 0.8253(4) 0.7331(4) 0.6903(4) 0.0353(12) Uani 1 1 d . . . . .
H27 H 0.818312 0.749719 0.635043 0.042 Uiso 1 1 calc R . . . .
C12 C 0.4883(4) 0.1391(4) -0.0757(4) 0.0422(14) Uani 1 1 d . . . . .
H12A H 0.545394 0.133556 -0.105019 0.063 Uiso 1 1 calc GR . . . .
H12B H 0.435659 0.080890 -0.124159 0.063 Uiso 1 1 calc GR . . . .
H12C H 0.504207 0.136901 -0.010177 0.063 Uiso 1 1 calc GR . . . .
C45 C 1.1234(3) 0.5966(4) 0.3360(4) 0.0306(12) Uani 1 1 d . . . . .
H45 H 1.174922 0.565046 0.310092 0.037 Uiso 1 1 calc R . . . .
C32 C 0.6832(4) 1.0919(4) 0.6998(4) 0.0376(13) Uani 1 1 d . . . . .
H32A H 0.705517 1.082026 0.760284 0.056 Uiso 1 1 calc GR . . . .
H32B H 0.618031 1.108045 0.698743 0.056 Uiso 1 1 calc GR . . . .
H32C H 0.727383 1.149645 0.703589 0.056 Uiso 1 1 calc GR . . . .
C33 C 0.6494(4) 1.0096(4) 0.5046(4) 0.0380(13) Uani 1 1 d . . . . .
H33A H 0.697912 1.064027 0.508415 0.057 Uiso 1 1 calc GR . . . .
H33B H 0.586793 1.032127 0.505618 0.057 Uiso 1 1 calc GR . . . .
H33C H 0.643525 0.945047 0.440537 0.057 Uiso 1 1 calc GR . . . .
C42 C 0.9675(3) 0.6888(4) 0.4085(4) 0.0243(10) Uani 1 1 d . . . . .
C24 C 0.8468(4) 0.6828(4) 0.8542(4) 0.0360(13) Uani 1 1 d . . . . .
H24 H 0.853850 0.666005 0.909403 0.043 Uiso 1 1 calc R . . . .
C54 C 0.7065(4) 0.3040(4) 0.2569(5) 0.0450(15) Uani 1 1 d . . . . .
H54 H 0.708486 0.346914 0.224394 0.054 Uiso 1 1 calc R . . . .
C26 C 0.9148(4) 0.7649(4) 0.7615(4) 0.0365(13) Uani 1 1 d . . . . .
H26 H 0.968113 0.802626 0.754106 0.044 Uiso 1 1 calc R . . . .
C10 C 0.4276(4) 0.2444(4) -0.1627(4) 0.0418(14) Uani 1 1 d . . . . .
H10A H 0.405807 0.309489 -0.151642 0.063 Uiso 1 1 calc GR . . . .
H10B H 0.375307 0.185070 -0.209531 0.063 Uiso 1 1 calc GR . . . .
H10C H 0.483940 0.238900 -0.193121 0.063 Uiso 1 1 calc GR . . . .
C11 C 0.3637(4) 0.2495(4) -0.0123(4) 0.0409(14) Uani 1 1 d . . . . .
H11A H 0.379472 0.249372 0.054333 0.061 Uiso 1 1 calc GR . . . .
H11B H 0.313074 0.189097 -0.060723 0.061 Uiso 1 1 calc GR . . . .
H11C H 0.340642 0.313732 -0.002614 0.061 Uiso 1 1 calc GR . . . .
C48 C 0.8876(3) 0.3786(3) 0.3428(4) 0.0303(11) Uani 1 1 d . . . . .
H48A H 0.903691 0.364265 0.276151 0.036 Uiso 1 1 calc R . . . .
H48B H 0.940644 0.364654 0.384318 0.036 Uiso 1 1 calc R . . . .
C53 C 0.6191(4) 0.2381(4) 0.2381(5) 0.0493(16) Uani 1 1 d . . . . .
H53 H 0.562653 0.237294 0.193564 0.059 Uiso 1 1 calc R . . . .
C21 C 0.6437(3) 0.6469(4) 0.6268(4) 0.0313(12) Uani 1 1 d . . . . .
H21A H 0.616106 0.710665 0.642524 0.038 Uiso 1 1 calc R . . . .
H21B H 0.599675 0.598272 0.637662 0.038 Uiso 1 1 calc R . . . .
C51 C 0.6974(4) 0.1775(4) 0.3512(4) 0.0430(14) Uani 1 1 d . . . . .
H51 H 0.694853 0.134607 0.383737 0.052 Uiso 1 1 calc R . . . .
C6 C 0.8310(4) 0.5243(4) 0.0002(4) 0.0368(13) Uani 1 1 d . . . . .
H6A H 0.776301 0.523381 -0.049743 0.055 Uiso 1 1 calc GR . . . .
H6B H 0.890135 0.525390 -0.024885 0.055 Uiso 1 1 calc GR . . . .
H6C H 0.838910 0.586521 0.066920 0.055 Uiso 1 1 calc GR . . . .
C4 C 0.8093(4) 0.3286(4) -0.0908(4) 0.0350(12) Uani 1 1 d . . . . .
H4A H 0.792459 0.264486 -0.086223 0.052 Uiso 1 1 calc GR . . . .
H4B H 0.873072 0.331996 -0.106499 0.052 Uiso 1 1 calc GR . . . .
H4C H 0.760859 0.328917 -0.145657 0.052 Uiso 1 1 calc GR . . . .
C25 C 0.9256(4) 0.7408(4) 0.8447(4) 0.0401(14) Uani 1 1 d . . . . .
H25 H 0.985683 0.763659 0.893804 0.048 Uiso 1 1 calc R . . . .
C50 C 0.7852(4) 0.2441(4) 0.3713(4) 0.0360(12) Uani 1 1 d . . . . .
H50 H 0.840733 0.246130 0.417717 0.043 Uiso 1 1 calc R . . . .
C52 C 0.6152(4) 0.1737(4) 0.2849(4) 0.0406(14) Uani 1 1 d . . . . .
H52 H 0.556811 0.128073 0.271294 0.049 Uiso 1 1 calc R . . . .
C39 C 1.0923(5) 1.0137(5) 0.8212(6) 0.0408(18) Uani 0.767(5) 1 d . U P A 1
H39A H 1.043423 1.002522 0.856157 0.061 Uiso 0.767(5) 1 calc GR . P A 1
H39B H 1.151311 1.058396 0.872776 0.061 Uiso 0.767(5) 1 calc GR . P A 1
H39C H 1.106895 0.946385 0.775256 0.061 Uiso 0.767(5) 1 calc GR . P A 1
C55 C 0.7700(5) 0.9585(5) 0.8992(6) 0.077(2) Uani 1 1 d . . . . .
H55A H 0.786374 0.944794 0.832795 0.093 Uiso 1 1 calc R . . . .
H55B H 0.800482 0.912531 0.923017 0.093 Uiso 1 1 calc R . . . .
C37 C 1.0315(5) 1.1750(5) 0.8328(5) 0.0357(16) Uani 0.767(5) 1 d . . P A 1
H37A H 1.003343 1.206817 0.791627 0.054 Uiso 0.767(5) 1 calc GR . P A 1
H37B H 1.091559 1.220776 0.881414 0.054 Uiso 0.767(5) 1 calc GR . P A 1
H37C H 0.985634 1.164985 0.871263 0.054 Uiso 0.767(5) 1 calc GR . P A 1
C38 C 1.1330(4) 1.0896(5) 0.7048(5) 0.0368(16) Uani 0.767(5) 1 d . . P A 1
H38A H 1.150962 1.024351 0.659052 0.055 Uiso 0.767(5) 1 calc GR . P A 1
H38B H 1.190354 1.136603 0.757788 0.055 Uiso 0.767(5) 1 calc GR . P A 1
H38C H 1.106434 1.122769 0.664267 0.055 Uiso 0.767(5) 1 calc GR . P A 1
C2AA C 1.0840(17) 1.1603(17) 0.760(2) 0.0408(18) Uani 0.233(5) 1 d . . P A 2
H2AA H 1.141264 1.200290 0.816336 0.061 Uiso 0.233(5) 1 calc R . P A 2
H2AB H 1.099862 1.146547 0.693888 0.061 Uiso 0.233(5) 1 calc R . P A 2
H2AC H 1.031749 1.200349 0.770089 0.061 Uiso 0.233(5) 1 calc R . P A 2
C0AA C 1.0333(15) 1.0827(17) 0.8693(17) 0.0368(16) Uani 0.233(5) 1 d . . P A 2
H0AA H 1.012662 1.014711 0.865117 0.055 Uiso 0.233(5) 1 calc R . P A 2
H0AB H 1.092595 1.119650 0.923791 0.055 Uiso 0.233(5) 1 calc R . P A 2
H0AC H 0.982294 1.123857 0.885309 0.055 Uiso 0.233(5) 1 calc R . P A 2
C1AA C 1.1494(15) 1.0022(16) 0.7557(17) 0.0357(16) Uani 0.233(5) 1 d . . P A 2
H1AA H 1.128288 0.935961 0.754773 0.054 Uiso 0.233(5) 1 calc R . P A 2
H1AB H 1.172877 0.988627 0.693461 0.054 Uiso 0.233(5) 1 calc R . P A 2
H1AC H 1.201552 1.045741 0.817102 0.054 Uiso 0.233(5) 1 calc R . P A 2

loop_
_atom_site_aniso_label
_atom_site_aniso_U_11
_atom_site_aniso_U_22
_atom_site_aniso_U_33
_atom_site_aniso_U_23
_atom_site_aniso_U_13
_atom_site_aniso_U_12
Cu 0.0144(3) 0.0232(3) 0.0212(3) 0.0024(3) 0.0027(2) 0.0004(2)
S2 0.0225(6) 0.0248(6) 0.0327(7) 0.0092(6) 0.0085(5) 0.0031(5)
S1 0.0248(6) 0.0370(7) 0.0242(7) 0.0104(6) 0.0079(5) 0.0077(5)
Cl2 0.0574(11) 0.0995(15) 0.0989(15) 0.0616(13) 0.0212(10) 0.0135(10)
Cl1 0.168(3) 0.0997(19) 0.153(3) 0.0764(19) -0.082(2) -0.0593(17)
O1 0.0204(17) 0.0252(17) 0.0237(18) 0.0006(15) 0.0035(14) -0.0040(13)
O2 0.0160(15) 0.0227(17) 0.0218(17) 0.0012(15) -0.0016(14) -0.0003(13)
N2 0.0188(19) 0.023(2) 0.021(2) 0.0076(18) 0.0047(16) 0.0016(15)
N1 0.0170(19) 0.019(2) 0.022(2) 0.0045(18) 0.0053(16) 0.0030(15)
C20 0.023(2) 0.019(2) 0.024(3) 0.003(2) 0.001(2) -0.0021(19)
C14 0.017(2) 0.020(2) 0.021(2) 0.007(2) 0.0043(19) 0.0050(18)
C28 0.023(2) 0.021(2) 0.022(3) 0.004(2) 0.005(2) 0.0019(19)
C13 0.016(2) 0.024(2) 0.027(3) 0.011(2) 0.000(2) -0.0005(18)
C1 0.020(2) 0.019(2) 0.018(2) 0.005(2) -0.0004(19) 0.0011(18)
C41 0.016(2) 0.019(2) 0.019(2) 0.006(2) 0.0011(19) 0.0000(18)
C29 0.027(2) 0.021(2) 0.020(3) 0.006(2) 0.005(2) 0.0011(19)
C2 0.019(2) 0.019(2) 0.023(3) 0.006(2) 0.003(2) 0.0042(18)
C35 0.028(3) 0.026(3) 0.023(3) 0.008(2) 0.001(2) -0.004(2)
C40 0.017(2) 0.032(3) 0.023(3) 0.012(2) 0.002(2) 0.0025(19)
C17 0.014(2) 0.037(3) 0.042(3) 0.015(3) 0.006(2) 0.005(2)
C7 0.020(2) 0.022(2) 0.021(2) 0.003(2) 0.003(2) 0.0026(19)
C15 0.018(2) 0.017(2) 0.026(3) 0.005(2) 0.005(2) -0.0026(18)
C19 0.019(2) 0.035(3) 0.029(3) 0.009(2) 0.009(2) -0.002(2)
C30 0.023(2) 0.022(3) 0.027(3) 0.005(2) 0.006(2) 0.0032(19)
C47 0.021(2) 0.030(3) 0.020(3) 0.007(2) 0.001(2) 0.005(2)
C3 0.019(2) 0.028(3) 0.021(3) 0.006(2) 0.005(2) 0.0050(19)
C34 0.029(3) 0.026(3) 0.022(3) 0.008(2) 0.007(2) 0.003(2)
C49 0.027(3) 0.023(3) 0.030(3) 0.009(2) 0.008(2) 0.005(2)
C5 0.019(2) 0.049(3) 0.027(3) 0.012(3) 0.005(2) 0.009(2)
C9 0.026(3) 0.028(3) 0.027(3) 0.006(2) 0.003(2) -0.002(2)
C36 0.023(2) 0.025(3) 0.026(3) -0.001(2) -0.002(2) -0.006(2)
C22 0.030(3) 0.025(3) 0.027(3) 0.009(2) 0.007(2) 0.004(2)
C8 0.025(2) 0.020(2) 0.021(3) 0.005(2) -0.004(2) -0.0003(19)
C46 0.021(2) 0.030(3) 0.027(3) 0.009(2) 0.000(2) 0.005(2)
C31 0.022(3) 0.036(3) 0.044(3) 0.015(3) 0.013(2) 0.007(2)
C23 0.044(3) 0.030(3) 0.031(3) 0.013(3) 0.012(3) 0.002(2)
C43 0.021(2) 0.026(3) 0.022(3) 0.006(2) 0.001(2) -0.0001(19)
C44 0.015(2) 0.039(3) 0.027(3) 0.012(2) 0.007(2) 0.004(2)
C16 0.021(2) 0.026(3) 0.023(3) 0.004(2) 0.002(2) -0.0011(19)
C18 0.022(3) 0.037(3) 0.036(3) 0.006(3) 0.016(2) 0.006(2)
C27 0.039(3) 0.035(3) 0.031(3) 0.015(3) 0.006(2) 0.007(2)
C12 0.050(3) 0.024(3) 0.035(3) 0.003(3) 0.005(3) -0.007(2)
C45 0.016(2) 0.039(3) 0.036(3) 0.014(3) 0.012(2) 0.010(2)
C32 0.037(3) 0.026(3) 0.039(3) 0.005(3) 0.012(3) 0.008(2)
C33 0.032(3) 0.040(3) 0.045(3) 0.020(3) 0.012(3) 0.016(2)
C42 0.015(2) 0.030(3) 0.020(2) 0.007(2) 0.0006(19) 0.0007(19)
C24 0.045(3) 0.033(3) 0.029(3) 0.016(3) 0.001(3) 0.007(2)
C54 0.043(3) 0.043(3) 0.050(4) 0.031(3) -0.006(3) -0.007(3)
C26 0.028(3) 0.034(3) 0.044(3) 0.017(3) 0.007(2) -0.001(2)
C10 0.033(3) 0.049(3) 0.033(3) 0.018(3) -0.004(2) -0.010(2)
C11 0.028(3) 0.039(3) 0.039(3) 0.008(3) 0.005(2) -0.008(2)
C48 0.031(3) 0.027(3) 0.028(3) 0.009(2) 0.004(2) 0.007(2)
C53 0.032(3) 0.055(4) 0.051(4) 0.027(3) -0.011(3) -0.008(3)
C21 0.033(3) 0.031(3) 0.024(3) 0.007(2) 0.008(2) 0.005(2)
C51 0.051(4) 0.049(4) 0.043(3) 0.031(3) 0.020(3) 0.004(3)
C6 0.036(3) 0.038(3) 0.039(3) 0.015(3) 0.022(3) 0.008(2)
C4 0.037(3) 0.033(3) 0.029(3) 0.006(2) 0.015(2) 0.012(2)
C25 0.039(3) 0.034(3) 0.038(3) 0.014(3) -0.003(3) 0.010(2)
C50 0.040(3) 0.035(3) 0.033(3) 0.016(3) 0.008(3) 0.009(2)
C52 0.044(3) 0.029(3) 0.039(3) 0.009(3) 0.011(3) -0.006(2)
C39 0.035(4) 0.032(4) 0.041(4) 0.016(3) -0.015(3) -0.013(3)
C55 0.077(5) 0.058(5) 0.088(6) 0.031(4) 0.003(4) 0.016(4)
C37 0.032(4) 0.028(4) 0.025(4) -0.001(3) -0.004(3) -0.006(3)
C38 0.024(3) 0.036(4) 0.036(4) 0.008(3) 0.002(3) -0.002(3)
C2AA 0.035(4) 0.032(4) 0.041(4) 0.016(3) -0.015(3) -0.013(3)
C0AA 0.024(3) 0.036(4) 0.036(4) 0.008(3) 0.002(3) -0.002(3)
C1AA 0.032(4) 0.028(4) 0.025(4) -0.001(3) -0.004(3) -0.006(3)

loop_
_atom_type_symbol
_atom_type_description
_atom_type_scat_dispersion_real
_atom_type_scat_dispersion_imag
_atom_type_scat_source
C C 0.0033 0.0016 'International Tables Vol C Tables 4.2.6.8 and 6.1.1.4'
H H 0.0000 0.0000 'International Tables Vol C Tables 4.2.6.8 and 6.1.1.4'
Cl Cl 0.1484 0.1585 'International Tables Vol C Tables 4.2.6.8 and 6.1.1.4'
Cu Cu 0.3201 1.2651 'International Tables Vol C Tables 4.2.6.8 and 6.1.1.4'
N N 0.0061 0.0033 'International Tables Vol C Tables 4.2.6.8 and 6.1.1.4'
O O 0.0106 0.0060 'International Tables Vol C Tables 4.2.6.8 and 6.1.1.4'
S S 0.1246 0.1234 'International Tables Vol C Tables 4.2.6.8 and 6.1.1.4'

loop_
_geom_angle_atom_site_label_1
_geom_angle_atom_site_label_2
_geom_angle_atom_site_label_3
_geom_angle
O1 Cu N2 103.08(14)
O1 Cu N1 83.90(14)
O2 Cu O1 144.83(14)
O2 Cu N2 83.91(14)
O2 Cu N1 103.72(13)
N2 Cu N1 156.02(16)
C47 S2 C48 102.3(2)
C20 S1 C21 101.8(2)
C1 O1 Cu 112.6(3)
C28 O2 Cu 112.9(3)
C41 N2 Cu 112.2(3)
C41 N2 C42 121.6(3)
C42 N2 Cu 123.6(3)
C14 N1 Cu 112.5(3)
C14 N1 C15 120.7(3)
C15 N1 Cu 124.3(3)
C15 C20 S1 117.4(3)
C19 C20 S1 123.4(4)
C19 C20 C15 119.2(4)
N1 C14 C13 127.2(4)
N1 C14 C1 112.2(4)
C13 C14 C1 120.3(4)
O2 C28 C41 117.2(4)
O2 C28 C29 123.0(4)
C29 C28 C41 119.8(4)
C14 C13 H13 120.0
C8 C13 C14 120.1(4)
C8 C13 H13 120.0
O1 C1 C14 117.8(4)
O1 C1 C2 122.6(4)
C2 C1 C14 119.6(4)
N2 C41 C28 112.8(4)
N2 C41 C40 127.5(4)
C40 C41 C28 119.5(4)
C28 C29 C30 119.2(4)
C34 C29 C28 117.0(4)
C34 C29 C30 123.6(4)
C1 C2 C3 119.5(4)
C7 C2 C1 116.9(4)
C7 C2 C3 123.6(4)
C40 C35 C34 118.1(4)
C40 C35 C36 120.5(4)
C34 C35 C36 121.4(4)
C41 C40 H40 119.5
C35 C40 C41 121.1(4)
C35 C40 H40 119.5
C16 C17 H17 119.7
C16 C17 C18 120.5(4)
C18 C17 H17 119.7
C2 C7 H7 117.9
C2 C7 C8 124.2(4)
C8 C7 H7 117.9
C20 C15 N1 118.0(4)
C16 C15 N1 122.1(4)
C16 C15 C20 119.7(4)
C20 C19 H19 119.6
C18 C19 C20 120.9(5)
C18 C19 H19 119.6
C29 C30 C31 110.3(4)
C29 C30 C33 108.7(4)
C32 C30 C29 111.9(4)
C32 C30 C31 107.3(4)
C32 C30 C33 108.3(4)
C33 C30 C31 110.3(4)
C46 C47 S2 124.3(4)
C46 C47 C42 118.8(4)
C42 C47 S2 116.9(3)
C2 C3 C5 110.0(4)
C2 C3 C6 109.2(4)
C6 C3 C5 110.4(4)
C4 C3 C2 112.3(4)
C4 C3 C5 107.4(4)
C4 C3 C6 107.6(4)
C29 C34 C35 124.4(4)
C29 C34 H34 117.8
C35 C34 H34 117.8
C54 C49 C48 120.9(4)
C50 C49 C54 118.0(5)
C50 C49 C48 121.0(4)
C3 C5 H5A 109.5
C3 C5 H5B 109.5
C3 C5 H5C 109.5
H5A C5 H5B 109.5
H5A C5 H5C 109.5
H5B C5 H5C 109.5
C8 C9 C10 109.5(4)
C12 C9 C8 109.8(4)
C12 C9 C10 108.7(4)
C12 C9 C11 108.4(4)
C11 C9 C8 112.5(4)
C11 C9 C10 107.7(4)
C35 C36 C37 111.9(4)
C35 C36 C38 108.1(4)
C35 C36 C0AA 107.6(8)
C35 C36 C1AA 111.5(8)
C39 C36 C35 110.1(4)
C39 C36 C37 109.6(5)
C39 C36 C38 111.0(5)
C37 C36 C38 106.1(4)
C2AA C36 C35 115.6(10)
C2AA C36 C0AA 112.1(14)
C2AA C36 C1AA 109.6(13)
C0AA C36 C1AA 99.3(12)
C23 C22 C27 118.6(5)
C23 C22 C21 120.6(4)
C27 C22 C21 120.8(5)
C13 C8 C7 118.9(4)
C13 C8 C9 122.2(4)
C7 C8 C9 118.9(4)
C47 C46 H46 119.7
C45 C46 C47 120.6(4)
C45 C46 H46 119.7
C30 C31 H31A 109.5
C30 C31 H31B 109.5
C30 C31 H31C 109.5
H31A C31 H31B 109.5
H31A C31 H31C 109.5
H31B C31 H31C 109.5
C22 C23 H23 119.4
C22 C23 C24 121.2(5)
C24 C23 H23 119.4
C44 C43 H43 119.8
C44 C43 C42 120.3(4)
C42 C43 H43 119.8
C43 C44 H44 120.1
C45 C44 C43 119.7(4)
C45 C44 H44 120.1
C17 C16 C15 120.1(5)
C17 C16 H16 120.0
C15 C16 H16 120.0
C17 C18 H18 120.2
C19 C18 C17 119.6(4)
C19 C18 H18 120.2
C22 C27 H27 119.8
C26 C27 C22 120.4(5)
C26 C27 H27 119.8
C9 C12 H12A 109.5
C9 C12 H12B 109.5
C9 C12 H12C 109.5
H12A C12 H12B 109.5
H12A C12 H12C 109.5
H12B C12 H12C 109.5
C46 C45 C44 121.1(4)
C46 C45 H45 119.5
C44 C45 H45 119.5
C30 C32 H32A 109.5
C30 C32 H32B 109.5
C30 C32 H32C 109.5
H32A C32 H32B 109.5
H32A C32 H32C 109.5
H32B C32 H32C 109.5
C30 C33 H33A 109.5
C30 C33 H33B 109.5
C30 C33 H33C 109.5
H33A C33 H33B 109.5
H33A C33 H33C 109.5
H33B C33 H33C 109.5
C47 C42 N2 117.8(4)
C43 C42 N2 122.5(4)
C43 C42 C47 119.4(4)
C23 C24 H24 120.1
C25 C24 C23 119.7(5)
C25 C24 H24 120.1
C49 C54 H54 119.5
C53 C54 C49 121.0(5)
C53 C54 H54 119.5
C27 C26 H26 120.0
C27 C26 C25 120.1(5)
C25 C26 H26 120.0
C9 C10 H10A 109.5
C9 C10 H10B 109.5
C9 C10 H10C 109.5
H10A C10 H10B 109.5
H10A C10 H10C 109.5
H10B C10 H10C 109.5
C9 C11 H11A 109.5
C9 C11 H11B 109.5
C9 C11 H11C 109.5
H11A C11 H11B 109.5
H11A C11 H11C 109.5
H11B C11 H11C 109.5
S2 C48 H48A 109.9
S2 C48 H48B 109.9
C49 C48 S2 108.8(3)
C49 C48 H48A 109.9
C49 C48 H48B 109.9
H48A C48 H48B 108.3
C54 C53 H53 120.0
C52 C53 C54 120.1(5)
C52 C53 H53 120.0
S1 C21 H21A 109.6
S1 C21 H21B 109.6
C22 C21 S1 110.3(3)
C22 C21 H21A 109.6
C22 C21 H21B 109.6
H21A C21 H21B 108.1
C50 C51 H51 119.5
C52 C51 H51 119.5
C52 C51 C50 121.1(5)
C3 C6 H6A 109.5
C3 C6 H6B 109.5
C3 C6 H6C 109.5
H6A C6 H6B 109.5
H6A C6 H6C 109.5
H6B C6 H6C 109.5
C3 C4 H4A 109.5
C3 C4 H4B 109.5
C3 C4 H4C 109.5
H4A C4 H4B 109.5
H4A C4 H4C 109.5
H4B C4 H4C 109.5
C24 C25 C26 119.8(5)
C24 C25 H25 120.1
C26 C25 H25 120.1
C49 C50 C51 120.6(5)
C49 C50 H50 119.7
C51 C50 H50 119.7
C53 C52 H52 120.4
C51 C52 C53 119.2(5)
C51 C52 H52 120.4
C36 C39 H39A 109.5
C36 C39 H39B 109.5
C36 C39 H39C 109.5
H39A C39 H39B 109.5
H39A C39 H39C 109.5
H39B C39 H39C 109.5
Cl2 C55 Cl1 113.3(4)
Cl2 C55 H55A 108.9
Cl2 C55 H55B 108.9
Cl1 C55 H55A 108.9
Cl1 C55 H55B 108.9
H55A C55 H55B 107.7
C36 C37 H37A 109.5
C36 C37 H37B 109.5
C36 C37 H37C 109.5
H37A C37 H37B 109.5
H37A C37 H37C 109.5
H37B C37 H37C 109.5
C36 C38 H38A 109.5
C36 C38 H38B 109.5
C36 C38 H38C 109.5
H38A C38 H38B 109.5
H38A C38 H38C 109.5
H38B C38 H38C 109.5
C36 C2AA H2AA 109.5
C36 C2AA H2AB 109.5
C36 C2AA H2AC 109.5
H2AA C2AA H2AB 109.5
H2AA C2AA H2AC 109.5
H2AB C2AA H2AC 109.5
C36 C0AA H0AA 109.5
C36 C0AA H0AB 109.5
C36 C0AA H0AC 109.5
H0AA C0AA H0AB 109.5
H0AA C0AA H0AC 109.5
H0AB C0AA H0AC 109.5
C36 C1AA H1AA 109.5
C36 C1AA H1AB 109.5
C36 C1AA H1AC 109.5
H1AA C1AA H1AB 109.5
H1AA C1AA H1AC 109.5
H1AB C1AA H1AC 109.5

loop_
_geom_bond_atom_site_label_1
_geom_bond_atom_site_label_2
_geom_bond_distance
Cu O1 1.908(3)
Cu O2 1.904(3)
Cu N2 1.940(4)
Cu N1 1.946(3)
S2 C47 1.761(5)
S2 C48 1.823(5)
S1 C20 1.768(5)
S1 C21 1.812(5)
Cl2 C55 1.695(7)
Cl1 C55 1.722(7)
O1 C1 1.304(5)
O2 C28 1.300(5)
N2 C41 1.353(5)
N2 C42 1.418(5)
N1 C14 1.358(5)
N1 C15 1.426(5)
C20 C15 1.396(6)
C20 C19 1.391(6)
C14 C13 1.412(6)
C14 C1 1.442(6)
C28 C41 1.439(6)
C28 C29 1.429(6)
C13 H13 0.9300
C13 C8 1.364(6)
C1 C2 1.428(6)
C41 C40 1.416(6)
C29 C30 1.529(6)
C29 C34 1.375(6)
C2 C7 1.374(6)
C2 C3 1.529(6)
C35 C40 1.365(6)
C35 C34 1.428(6)
C35 C36 1.538(6)
C40 H40 0.9300
C17 H17 0.9300
C17 C16 1.378(6)
C17 C18 1.384(7)
C7 H7 0.9300
C7 C8 1.427(6)
C15 C16 1.390(6)
C19 H19 0.9300
C19 C18 1.374(7)
C30 C31 1.554(6)
C30 C32 1.529(6)
C30 C33 1.533(7)
C47 C46 1.392(6)
C47 C42 1.409(6)
C3 C5 1.535(6)
C3 C6 1.534(7)
C3 C4 1.519(6)
C34 H34 0.9300
C49 C54 1.382(7)
C49 C48 1.519(6)
C49 C50 1.369(7)
C5 H5A 0.9600
C5 H5B 0.9600
C5 H5C 0.9600
C9 C8 1.532(6)
C9 C12 1.521(7)
C9 C10 1.536(7)
C9 C11 1.530(7)
C36 C39 1.479(8)
C36 C37 1.552(7)
C36 C38 1.552(8)
C36 C2AA 1.37(2)
C36 C0AA 1.60(2)
C36 C1AA 1.68(2)
C22 C23 1.377(7)
C22 C27 1.403(7)
C22 C21 1.517(6)
C46 H46 0.9300
C46 C45 1.369(6)
C31 H31A 0.9600
C31 H31B 0.9600
C31 H31C 0.9600
C23 H23 0.9300
C23 C24 1.383(7)
C43 H43 0.9300
C43 C44 1.387(6)
C43 C42 1.392(6)
C44 H44 0.9300
C44 C45 1.369(7)
C16 H16 0.9300
C18 H18 0.9300
C27 H27 0.9300
C27 C26 1.375(7)
C12 H12A 0.9600
C12 H12B 0.9600
C12 H12C 0.9600
C45 H45 0.9300
C32 H32A 0.9600
C32 H32B 0.9600
C32 H32C 0.9600
C33 H33A 0.9600
C33 H33B 0.9600
C33 H33C 0.9600
C24 H24 0.9300
C24 C25 1.381(7)
C54 H54 0.9300
C54 C53 1.379(7)
C26 H26 0.9300
C26 C25 1.391(7)
C10 H10A 0.9600
C10 H10B 0.9600
C10 H10C 0.9600
C11 H11A 0.9600
C11 H11B 0.9600
C11 H11C 0.9600
C48 H48A 0.9700
C48 H48B 0.9700
C53 H53 0.9300
C53 C52 1.372(8)
C21 H21A 0.9700
C21 H21B 0.9700
C51 H51 0.9300
C51 C50 1.386(7)
C51 C52 1.352(7)
C6 H6A 0.9600
C6 H6B 0.9600
C6 H6C 0.9600
C4 H4A 0.9600
C4 H4B 0.9600
C4 H4C 0.9600
C25 H25 0.9300
C50 H50 0.9300
C52 H52 0.9300
C39 H39A 0.9600
C39 H39B 0.9600
C39 H39C 0.9600
C55 H55A 0.9700
C55 H55B 0.9700
C37 H37A 0.9600
C37 H37B 0.9600
C37 H37C 0.9600
C38 H38A 0.9600
C38 H38B 0.9600
C38 H38C 0.9600
C2AA H2AA 0.9600
C2AA H2AB 0.9600
C2AA H2AC 0.9600
C0AA H0AA 0.9600
C0AA H0AB 0.9600
C0AA H0AC 0.9600
C1AA H1AA 0.9600
C1AA H1AB 0.9600
C1AA H1AC 0.9600

loop_
_geom_torsion_atom_site_label_1
_geom_torsion_atom_site_label_2
_geom_torsion_atom_site_label_3
_geom_torsion_atom_site_label_4
_geom_torsion
Cu O1 C1 C14 10.7(5)
Cu O1 C1 C2 -172.0(3)
Cu O2 C28 C41 10.5(5)
Cu O2 C28 C29 -171.7(3)
Cu N2 C41 C28 6.6(5)
Cu N2 C41 C40 -179.0(4)
Cu N2 C42 C47 -61.8(5)
Cu N2 C42 C43 112.8(4)
Cu N1 C14 C13 -180.0(4)
Cu N1 C14 C1 6.2(5)
Cu N1 C15 C20 -60.7(5)
Cu N1 C15 C16 113.8(4)
S2 C47 C46 C45 177.3(4)
S2 C47 C42 N2 -4.7(6)
S2 C47 C42 C43 -179.4(3)
S1 C20 C15 N1 -4.7(5)
S1 C20 C15 C16 -179.4(3)
S1 C20 C19 C18 178.9(4)
O1 C1 C2 C7 -175.3(4)
O1 C1 C2 C3 4.0(7)
O2 C28 C41 N2 -11.5(6)
O2 C28 C41 C40 173.6(4)
O2 C28 C29 C30 2.4(7)
O2 C28 C29 C34 -174.3(4)
N2 C41 C40 C35 -170.9(4)
N1 C14 C13 C8 -171.0(4)
N1 C14 C1 O1 -11.4(6)
N1 C14 C1 C2 171.2(4)
N1 C15 C16 C17 -174.8(4)
C20 S1 C21 C22 -159.6(3)
C20 C15 C16 C17 -0.4(6)
C20 C19 C18 C17 1.5(7)
C14 N1 C15 C20 138.6(4)
C14 N1 C15 C16 -46.8(6)
C14 C13 C8 C7 -0.6(7)
C14 C13 C8 C9 177.3(4)
C14 C1 C2 C7 2.0(6)
C14 C1 C2 C3 -178.7(4)
C28 C41 C40 C35 3.2(7)
C28 C29 C30 C31 56.8(6)
C28 C29 C30 C32 176.1(4)
C28 C29 C30 C33 -64.3(5)
C28 C29 C34 C35 -1.7(7)
C13 C14 C1 O1 174.3(4)
C13 C14 C1 C2 -3.1(6)
C1 C14 C13 C8 2.4(7)
C1 C2 C7 C8 -0.3(7)
C1 C2 C3 C5 57.1(5)
C1 C2 C3 C6 -64.2(5)
C1 C2 C3 C4 176.6(4)
C41 N2 C42 C47 137.8(4)
C41 N2 C42 C43 -47.6(6)
C41 C28 C29 C30 -179.8(4)
C41 C28 C29 C34 3.5(6)
C29 C28 C41 N2 170.6(4)
C29 C28 C41 C40 -4.3(7)
C2 C7 C8 C13 -0.4(7)
C2 C7 C8 C9 -178.4(4)
C40 C35 C34 C29 0.6(7)
C40 C35 C36 C39 -66.4(6)
C40 C35 C36 C37 171.4(5)
C40 C35 C36 C38 55.0(6)
C40 C35 C36 C2AA 111.8(14)
C40 C35 C36 C0AA -122.1(10)
C40 C35 C36 C1AA -14.2(11)
C7 C2 C3 C5 -123.7(5)
C7 C2 C3 C6 115.1(5)
C7 C2 C3 C4 -4.2(6)
C15 N1 C14 C13 -17.2(7)
C15 N1 C14 C1 169.0(4)
C15 C20 C19 C18 -2.5(7)
C19 C20 C15 N1 176.6(4)
C19 C20 C15 C16 1.9(6)
C30 C29 C34 C35 -178.2(5)
C47 S2 C48 C49 -161.4(3)
C47 C46 C45 C44 2.6(7)
C3 C2 C7 C8 -179.6(4)
C34 C29 C30 C31 -126.7(5)
C34 C29 C30 C32 -7.4(7)
C34 C29 C30 C33 112.2(5)
C34 C35 C40 C41 -1.3(7)
C34 C35 C36 C39 113.5(6)
C34 C35 C36 C37 -8.6(7)
C34 C35 C36 C38 -125.1(5)
C34 C35 C36 C2AA -68.3(14)
C34 C35 C36 C0AA 57.8(10)
C34 C35 C36 C1AA 165.7(10)
C49 C54 C53 C52 -0.5(9)
C36 C35 C40 C41 178.6(4)
C36 C35 C34 C29 -179.4(4)
C22 C23 C24 C25 -1.5(8)
C22 C27 C26 C25 -0.4(7)
C46 C47 C42 N2 174.9(4)
C46 C47 C42 C43 0.1(7)
C23 C22 C27 C26 -1.6(7)
C23 C22 C21 S1 -132.4(4)
C23 C24 C25 C26 -0.5(8)
C43 C44 C45 C46 -0.9(7)
C44 C43 C42 N2 -172.9(4)
C44 C43 C42 C47 1.6(7)
C16 C17 C18 C19 0.1(7)
C18 C17 C16 C15 -0.7(7)
C27 C22 C23 C24 2.5(7)
C27 C22 C21 S1 50.4(5)
C27 C26 C25 C24 1.4(8)
C12 C9 C8 C13 -119.3(5)
C12 C9 C8 C7 58.6(6)
C42 N2 C41 C28 169.0(4)
C42 N2 C41 C40 -16.6(7)
C42 C47 C46 C45 -2.2(7)
C42 C43 C44 C45 -1.2(7)
C54 C49 C48 S2 66.4(6)
C54 C49 C50 C51 1.6(7)
C54 C53 C52 C51 1.4(9)
C10 C9 C8 C13 121.3(5)
C10 C9 C8 C7 -60.7(6)
C11 C9 C8 C13 1.5(6)
C11 C9 C8 C7 179.5(4)
C48 S2 C47 C46 -17.0(5)
C48 S2 C47 C42 162.5(4)
C48 C49 C54 C53 179.1(5)
C48 C49 C50 C51 -178.5(5)
C21 S1 C20 C15 164.4(4)
C21 S1 C20 C19 -17.0(4)
C21 C22 C23 C24 -174.7(4)
C21 C22 C27 C26 175.7(4)
C50 C49 C54 C53 -1.0(8)
C50 C49 C48 S2 -113.5(4)
C50 C51 C52 C53 -0.8(8)
C52 C51 C50 C49 -0.7(8)
